data_2227445
loop_
_publ_author_name
'Alsubari, Abdussalam'
'Bouhfid, Rachid'
'Zouihri, Hafid'
'Essassi, El Mokhtar'
'Ng, Seik Weng'

_publ_section_title
;
 3-[2-(5<i>H</i>-Indolo[2,3-<i>b</i>]quinoxalin-5-yl)ethyl]-1,3-oxazolidin-2-one
;
_journal_coeditor_code FL2310
_journal_issue 9
_journal_name_full 'Acta Crystallographica Section E'
_journal_page_first o2461
_journal_paper_doi 10.1107/S1600536810033222
_journal_volume 66
_journal_year 2010
_chemical_formula_iupac 'C19 H16 N4 O2'
_chemical_formula_moiety 'C19 H16 N4 O2'
_chemical_formula_sum 'C19 H16 N4 O2'
_chemical_formula_weight 332.36
_chemical_name_systematic
;
3-[2-(5<i>H</i>-Indolo[2,3-<i>b</i>]quinoxalin-5-yl)ethyl]-1,3-oxazolidin-2-one
;
_space_group_IT_number 14
_symmetry_cell_setting monoclinic
_symmetry_space_group_name_Hall '-P 2yn'
_symmetry_space_group_name_H-M 'P 1 21/n 1'
_atom_sites_solution_hydrogens geom
_atom_sites_solution_primary direct
_atom_sites_solution_secondary difmap
_audit_creation_method SHELXL-97
_cell_angle_alpha 90.00
_cell_angle_beta 92.393(2)
_cell_angle_gamma 90.00
_cell_formula_units_Z 4
_cell_length_a 14.5565(4)
_cell_length_b 5.8993(2)
_cell_length_c 18.6434(6)
_cell_measurement_reflns_used 2575
_cell_measurement_temperature 293(2)
_cell_measurement_theta_max 21.3
_cell_measurement_theta_min 2.8
_cell_volume 1599.57(9)
_computing_cell_refinement 'SAINT (Bruker, 2008)'
_computing_data_collection 'APEX2 (Bruker, 2008)'
_computing_data_reduction 'SAINT (Bruker, 2008)'
_computing_molecular_graphics 'X-SEED (Barbour, 2001)'
_computing_publication_material 'publCIF (Westrip, 2010)'
_computing_structure_refinement 'SHELXL97 (Sheldrick, 2008)'
_computing_structure_solution 'SHELXS97 (Sheldrick, 2008)'
_diffrn_ambient_temperature 293(2)
_diffrn_measured_fraction_theta_full 0.992
_diffrn_measured_fraction_theta_max 0.992
_diffrn_measurement_device_type 'Bruker X8 APEXII'
_diffrn_measurement_method '\f and \w scans'
_diffrn_radiation_monochromator graphite
_diffrn_radiation_source 'fine-focus sealed tube'
_diffrn_radiation_type MoK\a
_diffrn_radiation_wavelength 0.71073
_diffrn_reflns_av_R_equivalents 0.0543
_diffrn_reflns_av_sigmaI/netI 0.0402
_diffrn_reflns_limit_h_max 18
_diffrn_reflns_limit_h_min -18
_diffrn_reflns_limit_k_max 7
_diffrn_reflns_limit_k_min -7
_diffrn_reflns_limit_l_max 23
_diffrn_reflns_limit_l_min -23
_diffrn_reflns_number 19296
_diffrn_reflns_theta_full 26.26
_diffrn_reflns_theta_max 26.26
_diffrn_reflns_theta_min 2.80
_diffrn_standards_decay_% 0
_diffrn_standards_interval_count 0
_diffrn_standards_interval_time 0
_diffrn_standards_number 0
_exptl_absorpt_coefficient_mu 0.093
_exptl_absorpt_correction_type none
_exptl_crystal_colour Yellow
_exptl_crystal_density_diffrn 1.380
_exptl_crystal_density_method 'not measured'
_exptl_crystal_description Prism
_exptl_crystal_F_000 696
_exptl_crystal_size_max 0.37
_exptl_crystal_size_mid 0.18
_exptl_crystal_size_min 0.17
_refine_diff_density_max 0.224
_refine_diff_density_min -0.145
_refine_ls_extinction_method none
_refine_ls_goodness_of_fit_ref 0.948
_refine_ls_hydrogen_treatment constr
_refine_ls_matrix_type full
_refine_ls_number_parameters 226
_refine_ls_number_reflns 3216
_refine_ls_number_restraints 0
_refine_ls_restrained_S_all 0.948
_refine_ls_R_factor_all 0.0938
_refine_ls_R_factor_gt 0.0444
_refine_ls_shift/su_max 0.001
_refine_ls_shift/su_mean 0.001
_refine_ls_structure_factor_coef Fsqd
_refine_ls_weighting_details 'calc w=1/[\s^2^(Fo^2^)+(0.0947P)^2^] where P=(Fo^2^+2Fc^2^)/3'
_refine_ls_weighting_scheme calc
_refine_ls_wR_factor_gt 0.1231
_refine_ls_wR_factor_ref 0.1518
_reflns_number_gt 1897
_reflns_number_total 3216
_reflns_threshold_expression I>2\s(I)
_cod_data_source_file fl2310.cif
_cod_data_source_block I
_cod_original_sg_symbol_H-M 'P 21/n'
_cod_database_code 2227445
_cod_database_fobs_code 2227445

loop_
_symmetry_equiv_pos_as_xyz
'x, y, z'
'-x+1/2, y+1/2, -z+1/2'
'-x, -y, -z'
'x-1/2, -y-1/2, z-1/2'

loop_
_atom_site_type_symbol
_atom_site_label
_atom_site_fract_x
_atom_site_fract_y
_atom_site_fract_z
_atom_site_U_iso_or_equiv
_atom_site_adp_type
_atom_site_calc_flag
_atom_site_refinement_flags
_atom_site_occupancy
_atom_site_disorder_assembly
_atom_site_disorder_group
O O1 0.14976(14) 0.4457(3) 0.30554(10) 0.0756(6) Uani d . 1 . .
O O2 0.09479(13) 0.3291(3) 0.41022(10) 0.0765(6) Uani d . 1 . .
N N1 0.38685(12) 0.2701(3) 0.50246(9) 0.0499(5) Uani d . 1 . .
N N2 0.32451(12) 0.6823(3) 0.43058(9) 0.0493(5) Uani d . 1 . .
N N3 0.21587(12) 0.6899(3) 0.52289(9) 0.0491(5) Uani d . 1 . .
N N4 0.10754(12) 0.7065(3) 0.38211(9) 0.0449(4) Uani d . 1 . .
C C1 0.42821(14) 0.3536(4) 0.44272(11) 0.0455(5) Uani d . 1 . .
C C2 0.50363(16) 0.2364(4) 0.41630(12) 0.0536(6) Uani d . 1 . .
H H2 0.5235 0.1027 0.4383 0.064 Uiso calc R 1 . .
C C3 0.54794(16) 0.3169(4) 0.35861(12) 0.0571(6) Uani d . 1 . .
H H3 0.5980 0.2382 0.3418 0.069 Uiso calc R 1 . .
C C4 0.51867(16) 0.5176(4) 0.32443(12) 0.0573(6) Uani d . 1 . .
H H4 0.5496 0.5713 0.2852 0.069 Uiso calc R 1 . .
C C5 0.44540(15) 0.6342(4) 0.34824(12) 0.0519(6) Uani d . 1 . .
H H5 0.4262 0.7664 0.3249 0.062 Uiso calc R 1 . .
C C6 0.39828(14) 0.5568(4) 0.40790(10) 0.0434(5) Uani d . 1 . .
C C7 0.28851(14) 0.5993(4) 0.48773(11) 0.0448(5) Uani d . 1 . .
C C8 0.31888(14) 0.3950(4) 0.52400(11) 0.0446(5) Uani d . 1 . .
C C9 0.26054(15) 0.3687(4) 0.58425(11) 0.0477(5) Uani d . 1 . .
C C10 0.25656(16) 0.2117(4) 0.64019(12) 0.0593(6) Uani d . 1 . .
H H10 0.2985 0.0928 0.6437 0.071 Uiso calc R 1 . .
C C11 0.19041(17) 0.2347(5) 0.68979(14) 0.0693(7) Uani d . 1 . .
H H11 0.1874 0.1309 0.7272 0.083 Uiso calc R 1 . .
C C12 0.12790(18) 0.4118(5) 0.68458(13) 0.0713(8) Uani d . 1 . .
H H12 0.0829 0.4229 0.7184 0.086 Uiso calc R 1 . .
C C13 0.13042(17) 0.5719(5) 0.63082(12) 0.0624(7) Uani d . 1 . .
H H13 0.0884 0.6907 0.6282 0.075 Uiso calc R 1 . .
C C14 0.19776(15) 0.5498(4) 0.58088(11) 0.0480(6) Uani d . 1 . .
C C15 0.15862(15) 0.8786(4) 0.49739(11) 0.0505(6) Uani d . 1 . .
H H15A 0.1961 0.9839 0.4714 0.061 Uiso calc R 1 . .
H H15B 0.1353 0.9582 0.5384 0.061 Uiso calc R 1 . .
C C16 0.07797(15) 0.8028(4) 0.44871(12) 0.0483(6) Uani d . 1 . .
H H16A 0.0424 0.6908 0.4737 0.058 Uiso calc R 1 . .
H H16B 0.0384 0.9317 0.4381 0.058 Uiso calc R 1 . .
C C17 0.11498(16) 0.4834(4) 0.37101(13) 0.0539(6) Uani d . 1 . .
C C18 0.1696(2) 0.6593(5) 0.27265(14) 0.0742(8) Uani d . 1 . .
H H18A 0.1341 0.6763 0.2278 0.089 Uiso calc R 1 . .
H H18B 0.2344 0.6699 0.2630 0.089 Uiso calc R 1 . .
C C19 0.14339(19) 0.8400(4) 0.32542(12) 0.0616(7) Uani d . 1 . .
H H19A 0.1965 0.9276 0.3421 0.074 Uiso calc R 1 . .
H H19B 0.0971 0.9416 0.3046 0.074 Uiso calc R 1 . .

loop_
_atom_site_aniso_label
_atom_site_aniso_U_11
_atom_site_aniso_U_22
_atom_site_aniso_U_33
_atom_site_aniso_U_12
_atom_site_aniso_U_13
_atom_site_aniso_U_23
O1 0.1126(15) 0.0451(11) 0.0699(11) 0.0048(9) 0.0125(11) -0.0150(8)
O2 0.0993(14) 0.0362(10) 0.0947(14) -0.0026(9) 0.0106(11) 0.0101(9)
N1 0.0567(11) 0.0489(11) 0.0437(10) 0.0008(9) -0.0010(9) 0.0018(8)
N2 0.0515(11) 0.0515(11) 0.0446(10) 0.0010(9) 0.0001(9) 0.0027(8)
N3 0.0496(11) 0.0537(12) 0.0442(10) 0.0081(9) 0.0031(9) 0.0015(8)
N4 0.0569(11) 0.0318(10) 0.0459(10) 0.0031(8) -0.0002(8) -0.0013(8)
C1 0.0486(12) 0.0489(13) 0.0387(11) -0.0020(10) -0.0038(10) -0.0051(9)
C2 0.0602(14) 0.0534(14) 0.0467(13) 0.0070(11) -0.0034(11) -0.0031(11)
C3 0.0562(14) 0.0647(16) 0.0507(14) 0.0115(12) 0.0040(11) -0.0073(12)
C4 0.0571(15) 0.0726(17) 0.0426(12) -0.0010(13) 0.0062(11) -0.0009(12)
C5 0.0539(13) 0.0558(15) 0.0460(12) 0.0022(11) 0.0012(11) 0.0057(11)
C6 0.0434(12) 0.0499(13) 0.0366(11) 0.0014(10) -0.0034(9) -0.0038(9)
C7 0.0471(12) 0.0466(13) 0.0401(11) -0.0011(10) -0.0041(10) -0.0004(10)
C8 0.0462(12) 0.0438(13) 0.0430(11) -0.0005(10) -0.0072(10) -0.0009(10)
C9 0.0466(12) 0.0526(14) 0.0436(12) -0.0055(10) -0.0022(10) 0.0002(10)
C10 0.0585(14) 0.0619(16) 0.0573(15) -0.0005(12) -0.0025(12) 0.0096(12)
C11 0.0661(16) 0.083(2) 0.0587(16) -0.0056(15) 0.0070(13) 0.0199(14)
C12 0.0602(16) 0.102(2) 0.0523(14) -0.0002(16) 0.0111(12) 0.0145(15)
C13 0.0573(15) 0.0779(18) 0.0524(14) 0.0068(13) 0.0057(12) 0.0027(13)
C14 0.0483(13) 0.0553(14) 0.0401(11) -0.0023(10) -0.0031(10) 0.0013(10)
C15 0.0596(14) 0.0442(13) 0.0479(13) 0.0055(10) 0.0024(11) -0.0064(10)
C16 0.0494(12) 0.0401(13) 0.0558(13) 0.0085(10) 0.0059(10) 0.0024(10)
C17 0.0604(15) 0.0371(13) 0.0639(15) 0.0037(10) -0.0018(12) -0.0045(11)
C18 0.104(2) 0.0604(18) 0.0588(16) -0.0010(14) 0.0136(15) -0.0080(12)
C19 0.0917(18) 0.0481(15) 0.0453(13) 0.0035(13) 0.0039(12) 0.0037(10)

loop_
_atom_type_symbol
_atom_type_description
_atom_type_scat_dispersion_real
_atom_type_scat_dispersion_imag
_atom_type_scat_source
C C 0.0033 0.0016 'International Tables Vol C Tables 4.2.6.8 and 6.1.1.4'
H H 0.0000 0.0000 'International Tables Vol C Tables 4.2.6.8 and 6.1.1.4'
N N 0.0061 0.0033 'International Tables Vol C Tables 4.2.6.8 and 6.1.1.4'
O O 0.0106 0.0060 'International Tables Vol C Tables 4.2.6.8 and 6.1.1.4'

loop_
_geom_angle_atom_site_label_1
_geom_angle_atom_site_label_2
_geom_angle_atom_site_label_3
_geom_angle_site_symmetry_1
_geom_angle_site_symmetry_3
_geom_angle
_geom_angle_publ_flag
C17 O1 C18 . . 109.19(18) ?
C8 N1 C1 . . 114.03(19) ?
C7 N2 C6 . . 113.11(18) ?
C7 N3 C14 . . 108.24(18) ?
C7 N3 C15 . . 125.57(18) ?
C14 N3 C15 . . 125.53(18) ?
C17 N4 C19 . . 113.09(19) ?
C17 N4 C16 . . 123.23(19) ?
C19 N4 C16 . . 123.19(18) ?
N1 C1 C2 . . 118.8(2) ?
N1 C1 C6 . . 122.26(19) ?
C2 C1 C6 . . 118.94(19) ?
C3 C2 C1 . . 120.5(2) ?
C3 C2 H2 . . 119.7 ?
C1 C2 H2 . . 119.7 ?
C2 C3 C4 . . 120.5(2) ?
C2 C3 H3 . . 119.7 ?
C4 C3 H3 . . 119.7 ?
C5 C4 C3 . . 120.4(2) ?
C5 C4 H4 . . 119.8 ?
C3 C4 H4 . . 119.8 ?
C4 C5 C6 . . 120.6(2) ?
C4 C5 H5 . . 119.7 ?
C6 C5 H5 . . 119.7 ?
N2 C6 C5 . . 118.5(2) ?
N2 C6 C1 . . 122.53(18) ?
C5 C6 C1 . . 118.95(19) ?
N2 C7 N3 . . 126.0(2) ?
N2 C7 C8 . . 124.87(19) ?
N3 C7 C8 . . 109.16(18) ?
N1 C8 C7 . . 123.16(19) ?
N1 C8 C9 . . 130.8(2) ?
C7 C8 C9 . . 106.00(18) ?
C10 C9 C14 . . 119.3(2) ?
C10 C9 C8 . . 134.1(2) ?
C14 C9 C8 . . 106.60(18) ?
C11 C10 C9 . . 119.4(2) ?
C11 C10 H10 . . 120.3 ?
C9 C10 H10 . . 120.3 ?
C10 C11 C12 . . 120.3(2) ?
C10 C11 H11 . . 119.8 ?
C12 C11 H11 . . 119.8 ?
C13 C12 C11 . . 122.0(2) ?
C13 C12 H12 . . 119.0 ?
C11 C12 H12 . . 119.0 ?
C12 C13 C14 . . 117.7(2) ?
C12 C13 H13 . . 121.1 ?
C14 C13 H13 . . 121.1 ?
C13 C14 N3 . . 128.8(2) ?
C13 C14 C9 . . 121.2(2) ?
N3 C14 C9 . . 109.98(19) ?
N3 C15 C16 . . 112.74(18) ?
N3 C15 H15A . . 109.0 ?
C16 C15 H15A . . 109.0 ?
N3 C15 H15B . . 109.0 ?
C16 C15 H15B . . 109.0 ?
H15A C15 H15B . . 107.8 ?
N4 C16 C15 . . 112.19(17) ?
N4 C16 H16A . . 109.2 ?
C15 C16 H16A . . 109.2 ?
N4 C16 H16B . . 109.2 ?
C15 C16 H16B . . 109.2 ?
H16A C16 H16B . . 107.9 ?
O2 C17 N4 . . 128.5(2) ?
O2 C17 O1 . . 121.9(2) ?
N4 C17 O1 . . 109.6(2) ?
O1 C18 C19 . . 106.30(19) ?
O1 C18 H18A . . 110.5 ?
C19 C18 H18A . . 110.5 ?
O1 C18 H18B . . 110.5 ?
C19 C18 H18B . . 110.5 ?
H18A C18 H18B . . 108.7 ?
N4 C19 C18 . . 101.7(2) ?
N4 C19 H19A . . 111.4 ?
C18 C19 H19A . . 111.4 ?
N4 C19 H19B . . 111.4 ?
C18 C19 H19B . . 111.4 ?
H19A C19 H19B . . 109.3 ?

loop_
_geom_bond_atom_site_label_1
_geom_bond_atom_site_label_2
_geom_bond_site_symmetry_2
_geom_bond_distance
_geom_bond_publ_flag
O1 C17 . 1.359(3) ?
O1 C18 . 1.436(3) ?
O2 C17 . 1.211(3) ?
N1 C8 . 1.310(3) ?
N1 C1 . 1.379(3) ?
N2 C7 . 1.302(3) ?
N2 C6 . 1.385(3) ?
N3 C7 . 1.375(3) ?
N3 C14 . 1.395(3) ?
N3 C15 . 1.458(3) ?
N4 C17 . 1.338(3) ?
N4 C19 . 1.434(3) ?
N4 C16 . 1.447(3) ?
C1 C2 . 1.404(3) ?
C1 C6 . 1.423(3) ?
C2 C3 . 1.362(3) ?
C2 H2 . 0.9300 ?
C3 C4 . 1.402(3) ?
C3 H3 . 0.9300 ?
C4 C5 . 1.359(3) ?
C4 H4 . 0.9300 ?
C5 C6 . 1.407(3) ?
C5 H5 . 0.9300 ?
C7 C8 . 1.442(3) ?
C8 C9 . 1.445(3) ?
C9 C10 . 1.398(3) ?
C9 C14 . 1.406(3) ?
C10 C11 . 1.369(3) ?
C10 H10 . 0.9300 ?
C11 C12 . 1.386(4) ?
C11 H11 . 0.9300 ?
C12 C13 . 1.379(3) ?
C12 H12 . 0.9300 ?
C13 C14 . 1.386(3) ?
C13 H13 . 0.9300 ?
C15 C16 . 1.521(3) ?
C15 H15A . 0.9700 ?
C15 H15B . 0.9700 ?
C16 H16A . 0.9700 ?
C16 H16B . 0.9700 ?
C18 C19 . 1.510(3) ?
C18 H18A . 0.9700 ?
C18 H18B . 0.9700 ?
C19 H19A . 0.9700 ?
C19 H19B . 0.9700 ?

loop_
_geom_torsion_atom_site_label_1
_geom_torsion_atom_site_label_2
_geom_torsion_atom_site_label_3
_geom_torsion_atom_site_label_4
_geom_torsion_site_symmetry_1
_geom_torsion_site_symmetry_2
_geom_torsion_site_symmetry_3
_geom_torsion_site_symmetry_4
_geom_torsion
_geom_torsion_publ_flag
C8 N1 C1 C2 . . . . 178.18(19) ?
C8 N1 C1 C6 . . . . -0.5(3) ?
N1 C1 C2 C3 . . . . -178.2(2) ?
C6 C1 C2 C3 . . . . 0.6(3) ?
C1 C2 C3 C4 . . . . -0.3(3) ?
C2 C3 C4 C5 . . . . -0.2(4) ?
C3 C4 C5 C6 . . . . 0.6(3) ?
C7 N2 C6 C5 . . . . -177.54(18) ?
C7 N2 C6 C1 . . . . 2.3(3) ?
C4 C5 C6 N2 . . . . 179.5(2) ?
C4 C5 C6 C1 . . . . -0.4(3) ?
N1 C1 C6 N2 . . . . -1.3(3) ?
C2 C1 C6 N2 . . . . 179.99(19) ?
N1 C1 C6 C5 . . . . 178.46(19) ?
C2 C1 C6 C5 . . . . -0.2(3) ?
C6 N2 C7 N3 . . . . 178.79(19) ?
C6 N2 C7 C8 . . . . -1.6(3) ?
C14 N3 C7 N2 . . . . 179.42(19) ?
C15 N3 C7 N2 . . . . 8.3(3) ?
C14 N3 C7 C8 . . . . -0.3(2) ?
C15 N3 C7 C8 . . . . -171.34(18) ?
C1 N1 C8 C7 . . . . 1.2(3) ?
C1 N1 C8 C9 . . . . -178.5(2) ?
N2 C7 C8 N1 . . . . -0.2(3) ?
N3 C7 C8 N1 . . . . 179.50(19) ?
N2 C7 C8 C9 . . . . 179.6(2) ?
N3 C7 C8 C9 . . . . -0.7(2) ?
N1 C8 C9 C10 . . . . 1.9(4) ?
C7 C8 C9 C10 . . . . -177.9(2) ?
N1 C8 C9 C14 . . . . -178.8(2) ?
C7 C8 C9 C14 . . . . 1.4(2) ?
C14 C9 C10 C11 . . . . 1.3(3) ?
C8 C9 C10 C11 . . . . -179.5(2) ?
C9 C10 C11 C12 . . . . 0.0(4) ?
C10 C11 C12 C13 . . . . -1.0(4) ?
C11 C12 C13 C14 . . . . 0.6(4) ?
C12 C13 C14 N3 . . . . -178.6(2) ?
C12 C13 C14 C9 . . . . 0.9(3) ?
C7 N3 C14 C13 . . . . -179.2(2) ?
C15 N3 C14 C13 . . . . -8.2(4) ?
C7 N3 C14 C9 . . . . 1.2(2) ?
C15 N3 C14 C9 . . . . 172.27(19) ?
C10 C9 C14 C13 . . . . -1.8(3) ?
C8 C9 C14 C13 . . . . 178.8(2) ?
C10 C9 C14 N3 . . . . 177.76(19) ?
C8 C9 C14 N3 . . . . -1.6(2) ?
C7 N3 C15 C16 . . . . 87.4(3) ?
C14 N3 C15 C16 . . . . -82.2(2) ?
C17 N4 C16 C15 . . . . 98.1(2) ?
C19 N4 C16 C15 . . . . -73.2(3) ?
N3 C15 C16 N4 . . . . -65.6(2) ?
C19 N4 C17 O2 . . . . 176.5(3) ?
C16 N4 C17 O2 . . . . 4.4(4) ?
C19 N4 C17 O1 . . . . -4.0(3) ?
C16 N4 C17 O1 . . . . -176.09(18) ?
C18 O1 C17 O2 . . . . -178.2(2) ?
C18 O1 C17 N4 . . . . 2.2(3) ?
C17 O1 C18 C19 . . . . 0.2(3) ?
C17 N4 C19 C18 . . . . 3.8(3) ?
C16 N4 C19 C18 . . . . 175.9(2) ?
O1 C18 C19 N4 . . . . -2.3(3) ?

loop_
_cod_related_entry_id
_cod_related_entry_database
_cod_related_entry_code
1 ChemSpider 24745834
